data_2218141
loop_
_publ_author_name
'Li, Xiang'
'Yuan, Lian-Shan'
'Wang, Dan'
'Liu, Shan'
'Yao, Cheng'

_publ_section_title
;
 Methyl 4-amino-3-methylbenzoate
;
_journal_coeditor_code HK2431
_journal_issue 5
_journal_name_full 'Acta Crystallographica Section E'
_journal_page_first o886
_journal_paper_doi 10.1107/S1600536808006223
_journal_volume 64
_journal_year 2008
_chemical_formula_iupac 'C9 H11 N O2'
_chemical_formula_moiety 'C9 H11 N O2'
_chemical_formula_sum 'C9 H11 N O2'
_chemical_formula_weight 165.19
_chemical_melting_point 391(2)
_chemical_name_systematic
;
Methyl 4-amino-3-methylbenzoate
;
_space_group_IT_number 14
_symmetry_cell_setting monoclinic
_symmetry_space_group_name_Hall '-P 2ybc'
_symmetry_space_group_name_H-M 'P 1 21/c 1'
_atom_sites_solution_hydrogens geom
_atom_sites_solution_primary direct
_atom_sites_solution_secondary difmap
_audit_creation_method SHELXL-97
_cell_angle_alpha 90.00
_cell_angle_beta 98.14(3)
_cell_angle_gamma 90.00
_cell_formula_units_Z 4
_cell_length_a 7.5670(15)
_cell_length_b 6.1080(12)
_cell_length_c 18.127(4)
_cell_measurement_reflns_used 25
_cell_measurement_temperature 294(2)
_cell_measurement_theta_max 13
_cell_measurement_theta_min 9
_cell_volume 829.4(3)
_computing_cell_refinement 'CAD-4 Software (Enraf--Nonius, 1985)'
_computing_data_collection 'CAD-4 Software (Enraf--Nonius, 1985)'
_computing_data_reduction 'XCAD4 (Harms & Wocadlo, 1995)'
_computing_molecular_graphics 'SHELXTL (Sheldrick, 2008)'
_computing_publication_material 'SHELXTL (Sheldrick, 2008)'
_computing_structure_refinement 'SHELXL97 (Sheldrick, 2008)'
_computing_structure_solution 'SHELXS97 (Sheldrick, 2008)'
_diffrn_ambient_temperature 294(2)
_diffrn_measured_fraction_theta_full 0.997
_diffrn_measured_fraction_theta_max 0.997
_diffrn_measurement_device_type 'Enraf--Nonius CAD-4'
_diffrn_measurement_method \w/2\q
_diffrn_radiation_monochromator graphite
_diffrn_radiation_source 'fine-focus sealed tube'
_diffrn_radiation_type MoK\a
_diffrn_radiation_wavelength 0.71073
_diffrn_reflns_av_R_equivalents 0.0218
_diffrn_reflns_av_sigmaI/netI 0.0310
_diffrn_reflns_limit_h_max 9
_diffrn_reflns_limit_h_min -9
_diffrn_reflns_limit_k_max 7
_diffrn_reflns_limit_k_min 0
_diffrn_reflns_limit_l_max 22
_diffrn_reflns_limit_l_min 0
_diffrn_reflns_number 1747
_diffrn_reflns_theta_full 25.96
_diffrn_reflns_theta_max 25.96
_diffrn_reflns_theta_min 2.27
_diffrn_standards_decay_% 0
_diffrn_standards_interval_count 200
_diffrn_standards_interval_time 2h
_diffrn_standards_number 3
_exptl_absorpt_coefficient_mu 0.094
_exptl_absorpt_correction_T_max 0.9814
_exptl_absorpt_correction_T_min 0.9634
_exptl_absorpt_correction_type psi-scan
_exptl_absorpt_process_details '(North <i>et al.</i>,  1968)'
_exptl_crystal_colour colorless
_exptl_crystal_density_diffrn 1.323
_exptl_crystal_density_method 'not measured'
_exptl_crystal_description block
_exptl_crystal_F_000 352
_exptl_crystal_size_max 0.40
_exptl_crystal_size_mid 0.30
_exptl_crystal_size_min 0.20
_refine_diff_density_max 0.253
_refine_diff_density_min -0.272
_refine_ls_extinction_method none
_refine_ls_goodness_of_fit_ref 1.038
_refine_ls_hydrogen_treatment constr
_refine_ls_matrix_type full
_refine_ls_number_parameters 109
_refine_ls_number_reflns 1620
_refine_ls_number_restraints 0
_refine_ls_restrained_S_all 1.038
_refine_ls_R_factor_all 0.0890
_refine_ls_R_factor_gt 0.0528
_refine_ls_shift/su_max 0.000
_refine_ls_shift/su_mean 0.000
_refine_ls_structure_factor_coef Fsqd
_refine_ls_weighting_details 'calc w=1/[\s^2^(Fo^2^)+(0.06P)^2^+1.3P] where P=(Fo^2^+2Fc^2^)/3'
_refine_ls_weighting_scheme calc
_refine_ls_wR_factor_gt 0.1209
_refine_ls_wR_factor_ref 0.1884
_reflns_number_gt 1079
_reflns_number_total 1620
_reflns_threshold_expression I>2\s(I)
_cod_data_source_file hk2431.cif
_cod_data_source_block I
_cod_original_sg_symbol_H-M 'P 21/c'
_cod_database_code 2218141
_cod_database_fobs_code 2218141

loop_
_symmetry_equiv_pos_as_xyz
'x, y, z'
'-x, y+1/2, -z+1/2'
'-x, -y, -z'
'x, -y-1/2, z-1/2'

loop_
_atom_site_type_symbol
_atom_site_label
_atom_site_fract_x
_atom_site_fract_y
_atom_site_fract_z
_atom_site_U_iso_or_equiv
_atom_site_adp_type
_atom_site_calc_flag
_atom_site_refinement_flags
_atom_site_occupancy
N N 0.8206(4) 0.4908(5) 0.17914(15) 0.0570(8) Uani d . 1
H H0A 0.8716 0.6166 0.1792 0.068 Uiso calc R 1
H H0B 0.7811 0.4279 0.1376 0.068 Uiso calc R 1
O O1 0.6922(3) -0.1169(4) 0.44629(12) 0.0549(7) Uani d . 1
O O2 0.8163(4) 0.1644(4) 0.51362(13) 0.0621(8) Uani d . 1
C C1 0.6852(5) -0.2393(6) 0.51341(18) 0.0561(10) Uani d . 1
H H1A 0.6303 -0.3788 0.5012 0.084 Uiso calc R 1
H H1B 0.6164 -0.1599 0.5451 0.084 Uiso calc R 1
H H1C 0.8041 -0.2610 0.5388 0.084 Uiso calc R 1
C C2 0.7641(4) 0.0832(5) 0.45389(18) 0.0440(8) Uani d . 1
C C3 0.7726(4) 0.1877(5) 0.38130(17) 0.0404(7) Uani d . 1
C C4 0.7052(4) 0.0892(5) 0.31364(17) 0.0423(8) Uani d . 1
H H4A 0.6496 -0.0464 0.3145 0.051 Uiso calc R 1
C C5 0.7176(4) 0.1847(5) 0.24532(17) 0.0405(8) Uani d . 1
C C6 0.8021(4) 0.3903(5) 0.24530(17) 0.0414(7) Uani d . 1
C C7 0.8662(4) 0.4927(5) 0.31251(18) 0.0450(8) Uani d . 1
H H7A 0.9196 0.6297 0.3120 0.054 Uiso calc R 1
C C8 0.8517(4) 0.3940(5) 0.37935(18) 0.0427(8) Uani d . 1
H H8A 0.8947 0.4649 0.4237 0.051 Uiso calc R 1
C C9 0.6433(5) 0.0725(6) 0.17397(18) 0.0525(9) Uani d . 1
H H9A 0.5906 -0.0644 0.1851 0.079 Uiso calc R 1
H H9B 0.7377 0.0463 0.1448 0.079 Uiso calc R 1
H H9C 0.5541 0.1639 0.1464 0.079 Uiso calc R 1

loop_
_atom_site_aniso_label
_atom_site_aniso_U_11
_atom_site_aniso_U_22
_atom_site_aniso_U_33
_atom_site_aniso_U_12
_atom_site_aniso_U_13
_atom_site_aniso_U_23
N 0.076(2) 0.0464(17) 0.0479(17) -0.0106(16) 0.0050(15) 0.0071(14)
O1 0.0748(17) 0.0429(13) 0.0455(13) -0.0097(13) 0.0031(11) 0.0032(11)
O2 0.090(2) 0.0538(16) 0.0409(13) -0.0084(14) 0.0053(13) -0.0040(12)
C1 0.076(3) 0.048(2) 0.0449(19) -0.0029(19) 0.0100(17) 0.0037(16)
C2 0.0489(19) 0.0416(18) 0.0418(17) 0.0019(16) 0.0079(14) -0.0005(15)
C3 0.0425(17) 0.0373(17) 0.0414(17) 0.0040(14) 0.0058(13) -0.0029(14)
C4 0.0430(18) 0.0349(17) 0.0479(18) -0.0003(14) 0.0021(14) -0.0008(14)
C5 0.0419(18) 0.0344(16) 0.0435(17) 0.0038(14) 0.0003(13) -0.0020(14)
C6 0.0448(18) 0.0325(16) 0.0468(17) 0.0050(14) 0.0065(14) 0.0022(14)
C7 0.0458(19) 0.0327(16) 0.056(2) -0.0036(14) 0.0061(15) -0.0014(15)
C8 0.0477(18) 0.0372(17) 0.0434(17) 0.0030(15) 0.0071(13) -0.0067(14)
C9 0.057(2) 0.051(2) 0.0469(19) -0.0055(17) -0.0031(16) -0.0022(16)

loop_
_atom_type_symbol
_atom_type_description
_atom_type_scat_dispersion_real
_atom_type_scat_dispersion_imag
_atom_type_scat_source
C C 0.0033 0.0016 'International Tables Vol C Tables 4.2.6.8 and 6.1.1.4'
H H 0.0000 0.0000 'International Tables Vol C Tables 4.2.6.8 and 6.1.1.4'
N N 0.0061 0.0033 'International Tables Vol C Tables 4.2.6.8 and 6.1.1.4'
O O 0.0106 0.0060 'International Tables Vol C Tables 4.2.6.8 and 6.1.1.4'

loop_
_geom_angle_atom_site_label_1
_geom_angle_atom_site_label_2
_geom_angle_atom_site_label_3
_geom_angle
C6 N H0A 120.0
C6 N H0B 120.0
H0A N H0B 120.0
C2 O1 C1 116.9(3)
O1 C1 H1A 109.5
O1 C1 H1B 109.5
H1A C1 H1B 109.5
O1 C1 H1C 109.5
H1A C1 H1C 109.5
H1B C1 H1C 109.5
O2 C2 O1 123.1(3)
O2 C2 C3 125.0(3)
O1 C2 C3 111.9(3)
C4 C3 C8 118.1(3)
C4 C3 C2 122.8(3)
C8 C3 C2 119.1(3)
C5 C4 C3 122.8(3)
C5 C4 H4A 118.6
C3 C4 H4A 118.6
C4 C5 C6 117.6(3)
C4 C5 C9 120.9(3)
C6 C5 C9 121.4(3)
N C6 C7 119.9(3)
N C6 C5 120.1(3)
C7 C6 C5 120.1(3)
C8 C7 C6 120.9(3)
C8 C7 H7A 119.5
C6 C7 H7A 119.5
C7 C8 C3 120.4(3)
C7 C8 H8A 119.8
C3 C8 H8A 119.8
C5 C9 H9A 109.5
C5 C9 H9B 109.5
H9A C9 H9B 109.5
C5 C9 H9C 109.5
H9A C9 H9C 109.5
H9B C9 H9C 109.5

loop_
_geom_bond_atom_site_label_1
_geom_bond_atom_site_label_2
_geom_bond_distance
N C6 1.372(4)
N H0A 0.8600
N H0B 0.8600
O1 C2 1.336(4)
O1 C1 1.435(4)
C1 H1A 0.9600
C1 H1B 0.9600
C1 H1C 0.9600
O2 C2 1.206(4)
C2 C3 1.472(4)
C3 C4 1.396(4)
C3 C8 1.398(4)
C4 C5 1.384(4)
C4 H4A 0.9300
C5 C6 1.410(4)
C5 C9 1.501(4)
C6 C7 1.394(4)
C7 C8 1.372(4)
C7 H7A 0.9300
C8 H8A 0.9300
C9 H9A 0.9600
C9 H9B 0.9600
C9 H9C 0.9600

loop_
_geom_hbond_atom_site_label_D
_geom_hbond_atom_site_label_H
_geom_hbond_atom_site_label_A
_geom_hbond_site_symmetry_A
_geom_hbond_distance_DH
_geom_hbond_distance_HA
_geom_hbond_distance_DA
_geom_hbond_angle_DHA
_geom_hbond_publ_flag
C4 H4A O1 . 0.93 2.40 2.728(4) 100.30 yes
N H0B O2 4_565 0.86 2.37 3.142(3) 149.88 yes

loop_
_geom_torsion_atom_site_label_1
_geom_torsion_atom_site_label_2
_geom_torsion_atom_site_label_3
_geom_torsion_atom_site_label_4
_geom_torsion
C1 O1 C2 O2 -2.4(5)
C1 O1 C2 C3 177.0(3)
O2 C2 C3 C4 -178.0(3)
O1 C2 C3 C4 2.7(4)
O2 C2 C3 C8 2.2(5)
O1 C2 C3 C8 -177.2(3)
C8 C3 C4 C5 1.7(5)
C2 C3 C4 C5 -178.2(3)
C3 C4 C5 C6 -0.1(5)
C3 C4 C5 C9 180.0(3)
C4 C5 C6 N 179.0(3)
C9 C5 C6 N -1.1(5)
C4 C5 C6 C7 -1.4(4)
C9 C5 C6 C7 178.5(3)
N C6 C7 C8 -179.0(3)
C5 C6 C7 C8 1.3(5)
C6 C7 C8 C3 0.3(5)
C4 C3 C8 C7 -1.7(5)
C2 C3 C8 C7 178.1(3)

loop_
_cod_related_entry_id
_cod_related_entry_database
_cod_related_entry_code
1 ChemSpider 2018453
